data_4003862
loop_
_publ_author_name
'Calder\'on-Cueva, Mario'
'Peng, Wanyue'
'Clarke, Samantha M.'
'Ding, Jingxuan'
'Brugman, Benjamin L.'
'Levental, Gill'
'Balodhi, Ashiwini'
'Rylko, Megan'
'Delaire, Olivier'
'Walsh, James P. S.'
'Dorfman, Susannah M.'
'Zevalkink, Alexandra'

_publ_section_title
;
 Anisotropic Structural Collapse of Mg3Sb2 and Mg3Bi2 at High Pressure
;
_journal_issue 2
_journal_name_full 'Chemistry of Materials'
_journal_page_first 567
_journal_page_last 573
_journal_paper_doi 10.1021/acs.chemmater.0c03678
_journal_volume 33
_journal_year 2021
_chemical_formula_moiety 'Mg3 Sb2'
_chemical_formula_sum 'Mg3 Sb2'
_chemical_formula_weight 316.43
_space_group_crystal_system trigonal
_space_group_IT_number 164
_space_group_name_Hall '-P 3 2"'
_space_group_name_H-M_alt 'P -3 m 1'
_atom_sites_solution_primary direct
_audit_creation_date 2020-12-02
_audit_creation_method
;
Olex2 1.3
(compiled 2020.11.12 svn.r5f609507 for OlexSys, GUI svn.r6214)
;
_audit_update_record
;
2020-12-02 # Formatted by publCIF

;
_cell_angle_alpha 90
_cell_angle_beta 90
_cell_angle_gamma 120
_cell_formula_units_Z 1
_cell_length_a 4.4808(3)
_cell_length_b 4.4808(3)
_cell_length_c 7.066(3)
_cell_measurement_reflns_used 239
_cell_measurement_temperature 298.15
_cell_measurement_theta_max 16.32
_cell_measurement_theta_min 3.202
_cell_volume 122.86(5)
_computing_cell_refinement 'SAINT V8.40A (Bruker, 2019)'
_computing_data_reduction 'SAINT V8.40A (Bruker, 2019)'
_computing_molecular_graphics 'Olex2 1.3 (Dolomanov et al., 2009)'
_computing_publication_material 'Olex2 1.3 (Dolomanov et al., 2009)'
_computing_structure_refinement 'XL  (Sheldrick, 2008)'
_computing_structure_solution 'XS  (Sheldrick, 2008)'
_diffrn_ambient_pressure 3210000
_diffrn_ambient_temperature 298.15
_diffrn_measured_fraction_theta_full 0.454
_diffrn_measured_fraction_theta_max 0.455
_diffrn_measurement_device_type 'Pilatus 1M'
_diffrn_measurement_method '\f and \w scans'
_diffrn_radiation_type synchrotron
_diffrn_radiation_wavelength 0.4335
_diffrn_reflns_av_R_equivalents 0.0262
_diffrn_reflns_av_unetI/netI 0.0212
_diffrn_reflns_Laue_measured_fraction_full 0.454
_diffrn_reflns_Laue_measured_fraction_max 0.455
_diffrn_reflns_limit_h_max 5
_diffrn_reflns_limit_h_min -4
_diffrn_reflns_limit_k_max 4
_diffrn_reflns_limit_k_min -5
_diffrn_reflns_limit_l_max 2
_diffrn_reflns_limit_l_min -4
_diffrn_reflns_number 303
_diffrn_reflns_point_group_measured_fraction_full 0.454
_diffrn_reflns_point_group_measured_fraction_max 0.455
_diffrn_reflns_theta_full 15.076
_diffrn_reflns_theta_max 16.318
_diffrn_reflns_theta_min 3.202
_diffrn_source synchrotron
_diffrn_source_current 0.0
_diffrn_source_power 0.0
_diffrn_source_voltage 0.0
_diffrn_standards_number 0
_exptl_absorpt_coefficient_mu 2.972
_exptl_absorpt_correction_T_max 0.7440
_exptl_absorpt_correction_T_min 0.6020
_exptl_absorpt_correction_type multi-scan
_exptl_absorpt_process_details
;
SADABS-2016/2 (Bruker,2016/2) was used for absorption correction.
wR2(int) was 0.0687 before and 0.0404 after correction.
The Ratio of minimum to maximum transmission is 0.8091.
The \l/2 correction factor is Not present.
;
_exptl_crystal_colour 'metallic dark grey'
_exptl_crystal_colour_lustre metallic
_exptl_crystal_colour_modifier dark
_exptl_crystal_colour_primary grey
_exptl_crystal_density_diffrn 4.277
_exptl_crystal_description hexagonal
_exptl_crystal_F_000 138
_exptl_crystal_preparation 'Directional flux growth'
_exptl_crystal_recrystallization_method 'Chemical vapor transport'
_exptl_crystal_size_max 0.04
_exptl_crystal_size_mid 0.04
_exptl_crystal_size_min 0.01
_refine_diff_density_max 11.496
_refine_diff_density_min -8.114
_refine_diff_density_rms 1.808
_refine_ls_extinction_method none
_refine_ls_goodness_of_fit_ref 1.634
_refine_ls_hydrogen_treatment undef
_refine_ls_matrix_type full
_refine_ls_number_parameters 6
_refine_ls_number_reflns 60
_refine_ls_number_restraints 0
_refine_ls_restrained_S_all 1.634
_refine_ls_R_factor_all 0.1687
_refine_ls_R_factor_gt 0.0924
_refine_ls_shift/su_max 0.000
_refine_ls_shift/su_mean 0.000
_refine_ls_structure_factor_coef Fsqd
_refine_ls_weighting_details 'w=1/[\s^2^(Fo^2^)+57.0710P] where P=(Fo^2^+2Fc^2^)/3'
_refine_ls_weighting_scheme calc
_refine_ls_wR_factor_gt 0.1759
_refine_ls_wR_factor_ref 0.3306
_reflns_Friedel_coverage 0.000
_reflns_number_gt 53
_reflns_number_total 60
_reflns_threshold_expression 'I > 2\s(I)'
_cod_data_source_file cm0c03678_si_001.cif
_cod_data_source_block Mg3Sb2_AP_3.21GPa
_cod_original_cell_volume 122.87(5)
_cod_database_code 4003862
_shelx_shelxl_version_number 2018/3
_shelx_space_group_comment
;
The symmetry employed for this shelxl refinement is uniquely defined
by the following loop, which should always be used as a source of
symmetry information in preference to the above space-group names.
They are only intended as comments.
;
_shelx_estimated_absorpt_t_max 0.971
_shelx_estimated_absorpt_t_min 0.890
_olex2_refinement_description
;
;
_olex2_submission_special_instructions 'No special instructions were received'

loop_
_space_group_symop_operation_xyz
'x, y, z'
'-y, x-y, z'
'-x+y, -x, z'
'x-y, -y, -z'
'-x, -x+y, -z'
'y, x, -z'
'-x, -y, -z'
'y, -x+y, -z'
'x-y, x, -z'
'-x+y, y, z'
'x, x-y, z'
'-y, -x, z'

loop_
_atom_site_label
_atom_site_type_symbol
_atom_site_fract_x
_atom_site_fract_y
_atom_site_fract_z
_atom_site_U_iso_or_equiv
_atom_site_adp_type
_atom_site_occupancy
_atom_site_site_symmetry_order
_atom_site_calc_flag
_atom_site_refinement_flags_posn
_atom_site_refinement_flags_adp
_atom_site_refinement_flags_occupancy
_atom_site_disorder_assembly
_atom_site_disorder_group
Mg1 Mg 1.000000 1.000000 0.000000 0.007(10) Uiso 1 12 d S . P . .
Mg2 Mg 0.333333 0.666667 0.664(11) 0.015(9) Uiso 1 6 d S . P . .
Sb1 Sb 0.333333 0.666667 0.225(2) 0.013(3) Uiso 1 6 d S . P . .

loop_
_atom_type_symbol
_atom_type_description
_atom_type_scat_dispersion_real
_atom_type_scat_dispersion_imag
_atom_type_scat_source
Mg Mg 0.0174 0.0133 'International Tables Vol C Tables 4.2.6.8 and 6.1.1.4'
Sb Sb -2.2740 0.6185 'International Tables Vol C Tables 4.2.6.8 and 6.1.1.4'

loop_
_geom_angle_atom_site_label_1
_geom_angle_atom_site_label_2
_geom_angle_atom_site_label_3
_geom_angle
_geom_angle_site_symmetry_1
_geom_angle_site_symmetry_3
_geom_angle_publ_flag
Mg2 Mg1 Mg2 180.0 7_676 1_654 ?
Mg2 Mg1 Mg2 100.7(14) 1_654 7_666 ?
Mg2 Mg1 Mg2 79.3(14) 1_654 1_664 ?
Mg2 Mg1 Mg2 79.3(14) 7_676 7_776 ?
Mg2 Mg1 Mg2 100.7(14) 1_554 7_666 ?
Mg2 Mg1 Mg2 100.7(14) 1_654 7_776 ?
Mg2 Mg1 Mg2 79.3(14) 7_676 7_666 ?
Mg2 Mg1 Mg2 79.3(14) 1_554 1_664 ?
Mg2 Mg1 Mg2 79.3(14) 7_776 7_666 ?
Mg2 Mg1 Mg2 100.7(14) 7_676 1_554 ?
Mg2 Mg1 Mg2 100.7(14) 7_676 1_664 ?
Mg2 Mg1 Mg2 79.3(14) 1_654 1_554 ?
Mg2 Mg1 Mg2 100.7(14) 7_776 1_664 ?
Mg2 Mg1 Mg2 180.0 7_776 1_554 ?
Mg2 Mg1 Mg2 180.0 7_666 1_664 ?
Sb1 Mg1 Mg2 105.9(10) . 7_776 ?
Sb1 Mg1 Mg2 131.92(18) 7_675 7_776 ?
Sb1 Mg1 Mg2 48.08(18) 7_675 1_664 ?
Sb1 Mg1 Mg2 131.92(18) 7_665 7_776 ?
Sb1 Mg1 Mg2 74.1(10) 1_655 1_654 ?
Sb1 Mg1 Mg2 48.08(18) 1_665 7_776 ?
Sb1 Mg1 Mg2 74.1(10) 1_665 1_664 ?
Sb1 Mg1 Mg2 74.1(10) 7_775 7_776 ?
Sb1 Mg1 Mg2 105.9(10) 1_665 7_666 ?
Sb1 Mg1 Mg2 105.9(10) 1_655 7_676 ?
Sb1 Mg1 Mg2 48.08(18) 7_665 1_654 ?
Sb1 Mg1 Mg2 48.08(18) . 7_676 ?
Sb1 Mg1 Mg2 131.92(18) . 1_664 ?
Sb1 Mg1 Mg2 48.08(18) 7_675 1_554 ?
Sb1 Mg1 Mg2 48.08(18) 7_775 1_654 ?
Sb1 Mg1 Mg2 131.92(18) 1_655 1_554 ?
Sb1 Mg1 Mg2 74.1(10) 7_665 7_666 ?
Sb1 Mg1 Mg2 74.1(10) . 1_554 ?
Sb1 Mg1 Mg2 131.92(18) 7_775 7_666 ?
Sb1 Mg1 Mg2 131.92(18) 7_665 7_676 ?
Sb1 Mg1 Mg2 131.92(18) . 1_654 ?
Sb1 Mg1 Mg2 131.92(18) 1_665 1_554 ?
Sb1 Mg1 Mg2 131.92(18) 1_665 1_654 ?
Sb1 Mg1 Mg2 105.9(10) 7_775 1_554 ?
Sb1 Mg1 Mg2 131.92(18) 1_655 1_664 ?
Sb1 Mg1 Mg2 48.08(18) 1_665 7_676 ?
Sb1 Mg1 Mg2 105.9(10) 7_665 1_664 ?
Sb1 Mg1 Mg2 131.92(18) 7_775 7_676 ?
Sb1 Mg1 Mg2 48.08(18) 7_775 1_664 ?
Sb1 Mg1 Mg2 105.9(10) 7_675 1_654 ?
Sb1 Mg1 Mg2 74.1(10) 7_675 7_676 ?
Sb1 Mg1 Mg2 48.08(18) 1_655 7_666 ?
Sb1 Mg1 Mg2 48.08(18) 1_655 7_776 ?
Sb1 Mg1 Mg2 48.08(18) . 7_666 ?
Sb1 Mg1 Mg2 48.08(18) 7_665 1_554 ?
Sb1 Mg1 Mg2 131.92(18) 7_675 7_666 ?
Sb1 Mg1 Sb1 84.9(3) . 7_665 ?
Sb1 Mg1 Sb1 84.9(3) 1_665 7_775 ?
Sb1 Mg1 Sb1 95.1(3) 7_675 7_665 ?
Sb1 Mg1 Sb1 84.9(3) 7_675 1_665 ?
Sb1 Mg1 Sb1 84.9(3) 7_675 . ?
Sb1 Mg1 Sb1 95.1(3) 1_655 1_665 ?
Sb1 Mg1 Sb1 180.0 . 7_775 ?
Sb1 Mg1 Sb1 95.1(3) . 1_665 ?
Sb1 Mg1 Sb1 180.0(5) 7_675 1_655 ?
Sb1 Mg1 Sb1 180.0(5) 7_665 1_665 ?
Sb1 Mg1 Sb1 95.1(3) 1_655 . ?
Sb1 Mg1 Sb1 95.1(3) 7_675 7_775 ?
Sb1 Mg1 Sb1 84.9(3) 1_655 7_665 ?
Sb1 Mg1 Sb1 84.9(3) 1_655 7_775 ?
Sb1 Mg1 Sb1 95.1(3) 7_665 7_775 ?
Mg1 Mg2 Mg1 79.3(14) 1_456 1_556 ?
Mg1 Mg2 Mg1 79.3(14) 1_456 1_446 ?
Mg1 Mg2 Mg1 79.3(14) 1_556 1_446 ?
Mg2 Mg2 Mg1 100.2(8) 7_566 1_456 ?
Mg2 Mg2 Mg1 100.2(8) 7_666 1_556 ?
Mg2 Mg2 Mg1 179(3) 7_676 1_446 ?
Mg2 Mg2 Mg1 100.2(7) 7_676 1_456 ?
Mg2 Mg2 Mg1 100.2(8) 7_566 1_446 ?
Mg2 Mg2 Mg1 179(3) 7_666 1_456 ?
Mg2 Mg2 Mg1 100.2(8) 7_666 1_446 ?
Mg2 Mg2 Mg1 100.2(8) 7_676 1_556 ?
Mg2 Mg2 Mg1 179(3) 7_566 1_556 ?
Mg2 Mg2 Mg2 80(3) 7_676 7_666 ?
Mg2 Mg2 Mg2 80(3) 7_566 7_666 ?
Mg2 Mg2 Mg2 80(3) 7_566 7_676 ?
Sb1 Mg2 Mg1 121(3) 7_566 1_556 ?
Sb1 Mg2 Mg1 56.7(9) 7_666 1_556 ?
Sb1 Mg2 Mg1 132.5(9) . 1_446 ?
Sb1 Mg2 Mg1 56.7(9) 7_666 1_446 ?
Sb1 Mg2 Mg1 56.7(9) 7_676 1_456 ?
Sb1 Mg2 Mg1 56.7(9) 7_566 1_456 ?
Sb1 Mg2 Mg1 132.5(9) . 1_456 ?
Sb1 Mg2 Mg1 56.7(9) 7_676 1_556 ?
Sb1 Mg2 Mg1 121(3) 7_676 1_446 ?
Sb1 Mg2 Mg1 56.7(9) 7_566 1_446 ?
Sb1 Mg2 Mg1 121(3) 7_666 1_456 ?
Sb1 Mg2 Mg1 132.5(9) . 1_556 ?
Sb1 Mg2 Mg2 48.1(19) . 7_566 ?
Sb1 Mg2 Mg2 123.3(13) 7_676 7_566 ?
Sb1 Mg2 Mg2 123.3(13) 7_566 7_666 ?
Sb1 Mg2 Mg2 58.7(5) 7_676 7_676 ?
Sb1 Mg2 Mg2 123.3(13) 7_666 7_566 ?
Sb1 Mg2 Mg2 123.3(13) 7_566 7_676 ?
Sb1 Mg2 Mg2 48.1(19) . 7_666 ?
Sb1 Mg2 Mg2 123.3(13) 7_666 7_676 ?
Sb1 Mg2 Mg2 58.7(5) 7_566 7_566 ?
Sb1 Mg2 Mg2 48.1(19) . 7_676 ?
Sb1 Mg2 Mg2 123.3(13) 7_676 7_666 ?
Sb1 Mg2 Mg2 58.7(5) 7_666 7_666 ?
Sb1 Mg2 Sb1 112.0(14) 7_566 7_666 ?
Sb1 Mg2 Sb1 112.0(14) 7_676 7_666 ?
Sb1 Mg2 Sb1 106.8(16) 7_666 . ?
Sb1 Mg2 Sb1 106.8(16) 7_676 . ?
Sb1 Mg2 Sb1 106.8(16) 7_566 . ?
Sb1 Mg2 Sb1 112.0(14) 7_676 7_566 ?
Mg1 Sb1 Mg1 95.1(3) 1_455 . ?
Mg1 Sb1 Mg1 95.1(3) 1_455 1_445 ?
Mg1 Sb1 Mg1 95.1(3) 1_445 . ?
Mg1 Sb1 Mg2 121.6(3) . . ?
Mg1 Sb1 Mg2 121.6(3) 1_445 . ?
Mg1 Sb1 Mg2 121.6(3) 1_455 . ?
Mg2 Sb1 Mg1 75.2(10) 7_666 1_445 ?
Mg2 Sb1 Mg1 75.2(10) 7_666 . ?
Mg2 Sb1 Mg1 75.2(10) 7_566 1_445 ?
Mg2 Sb1 Mg1 75.2(10) 7_676 1_455 ?
Mg2 Sb1 Mg1 75.2(10) 7_566 1_455 ?
Mg2 Sb1 Mg1 75.2(10) 7_676 . ?
Mg2 Sb1 Mg1 165.2(17) 7_566 . ?
Mg2 Sb1 Mg1 165.2(17) 7_666 1_455 ?
Mg2 Sb1 Mg1 165.2(17) 7_676 1_445 ?
Mg2 Sb1 Mg2 73.2(16) 7_676 . ?
Mg2 Sb1 Mg2 112.0(14) 7_566 7_666 ?
Mg2 Sb1 Mg2 112.0(14) 7_676 7_566 ?
Mg2 Sb1 Mg2 73.2(16) 7_566 . ?
Mg2 Sb1 Mg2 73.2(16) 7_666 . ?
Mg2 Sb1 Mg2 112.0(15) 7_676 7_666 ?

loop_
_geom_bond_atom_site_label_1
_geom_bond_atom_site_label_2
_geom_bond_distance
_geom_bond_site_symmetry_2
_geom_bond_publ_flag
Mg1 Mg2 3.51(5) 1_654 ?
Mg1 Mg2 3.51(5) 1_664 ?
Mg1 Mg2 3.51(5) 7_666 ?
Mg1 Mg2 3.51(5) 7_776 ?
Mg1 Mg2 3.51(5) 1_554 ?
Mg1 Mg2 3.51(5) 7_676 ?
Mg1 Sb1 3.037(8) 7_675 ?
Mg1 Sb1 3.037(8) 1_665 ?
Mg1 Sb1 3.037(8) 7_665 ?
Mg1 Sb1 3.037(8) 1_655 ?
Mg1 Sb1 3.037(8) 7_775 ?
Mg1 Sb1 3.037(8) . ?
Mg2 Mg2 3.47(10) 7_566 ?
Mg2 Mg2 3.47(10) 7_666 ?
Mg2 Mg2 3.47(10) 7_676 ?
Mg2 Sb1 3.10(8) . ?
Mg2 Sb1 2.70(2) 7_666 ?
Mg2 Sb1 2.70(2) 7_676 ?
Mg2 Sb1 2.70(2) 7_566 ?
